data_7120846
loop_
_publ_author_name
'Xu, Hui'
'Liu, Hong-Wei'
'Lin, Hao-Sheng'
'Wang, Guan-Wu'

_publ_section_title
;
 Solvent-free iodine-promoted synthesis of 3,2&#x2032;-pyrrolinyl
 spirooxindoles from alkylidene oxindoles and enamino esters under
 ball-milling conditions
;
_journal_name_full 'Chemical Communications'
_journal_paper_doi 10.1039/C7CC08306H
_journal_year 2017
_chemical_formula_sum 'C30 H34 N2 O6'
_chemical_formula_weight 518.59
_chemical_name_systematic
;
 ?
;
_space_group_crystal_system monoclinic
_space_group_IT_number 14
_space_group_name_Hall '-P 2yn'
_space_group_name_H-M_alt 'P 1 21/n 1'
_symmetry_space_group_name_Hall '-P 2yn'
_symmetry_space_group_name_H-M 'P 1 21/n 1'
_atom_sites_solution_hydrogens geom
_audit_block_doi 10.5517/ccdc.csd.cc1p95nt
_audit_creation_method SHELXL-2013
_audit_update_record
;
2017-06-23 deposited with the CCDC.
2017-10-30 downloaded from the CCDC.
;
_cell_angle_alpha 90
_cell_angle_beta 112.9450(10)
_cell_angle_gamma 90
_cell_formula_units_Z 4
_cell_length_a 11.13730(10)
_cell_length_b 24.0612(2)
_cell_length_c 11.22560(10)
_cell_measurement_reflns_used 15648
_cell_measurement_temperature 296(2)
_cell_measurement_theta_max 71.2110
_cell_measurement_theta_min 4.3150
_cell_volume 2770.19(5)
_computing_cell_refinement 'CrysAlisPro (Rigaku OD, 2015)'
_computing_data_collection 'CrysAlisPro (Rigaku OD, 2015)'
_computing_data_reduction 'CrysAlisPro (Rigaku OD, 2015)'
_computing_molecular_graphics 'Ortep-3 (L. J. Farrugia, 2001)'
_computing_publication_material SHELXL-97
_computing_structure_refinement 'SHELXL-97 (Sheldrick, 1997)'
_computing_structure_solution 'SHELXS-97 (Sheldrick, 1997)'
_diffrn_ambient_temperature 296(2)
_diffrn_detector_area_resol_mean 5.2169
_diffrn_measured_fraction_theta_full 0.994
_diffrn_measured_fraction_theta_max 0.977
_diffrn_measurement_device_type 'SuperNova, Dual, Cu at zero, AtlasS2'
_diffrn_measurement_method '\w scans'
_diffrn_radiation_type CuK\a
_diffrn_radiation_wavelength 1.54184
_diffrn_reflns_av_R_equivalents 0.0196
_diffrn_reflns_av_unetI/netI 0.0112
_diffrn_reflns_Laue_measured_fraction_full 0.994
_diffrn_reflns_Laue_measured_fraction_max 0.977
_diffrn_reflns_limit_h_max 13
_diffrn_reflns_limit_h_min -13
_diffrn_reflns_limit_k_max 29
_diffrn_reflns_limit_k_min -29
_diffrn_reflns_limit_l_max 13
_diffrn_reflns_limit_l_min -11
_diffrn_reflns_number 24796
_diffrn_reflns_point_group_measured_fraction_full 0.994
_diffrn_reflns_point_group_measured_fraction_max 0.977
_diffrn_reflns_theta_full 67.684
_diffrn_reflns_theta_max 71.338
_diffrn_reflns_theta_min 3.674
_diffrn_source 'micro-focus sealed X-ray tube'
_exptl_absorpt_coefficient_mu 0.706
_exptl_absorpt_correction_T_max 1.00000
_exptl_absorpt_correction_T_min 0.74308
_exptl_absorpt_correction_type multi-scan
_exptl_absorpt_process_details
;
CrysAlisPro 1.171.38.43f (Rigaku Oxford Diffraction, 2015)
Empirical absorption correction using spherical harmonics,
 implemented in SCALE3 ABSPACK scaling algorithm.
;
_exptl_crystal_colour colorless
_exptl_crystal_density_diffrn 1.243
_exptl_crystal_description block
_exptl_crystal_F_000 1104
_exptl_crystal_size_max 0.240
_exptl_crystal_size_mid 0.210
_exptl_crystal_size_min 0.170
_refine_diff_density_max 0.290
_refine_diff_density_min -0.257
_refine_diff_density_rms 0.034
_refine_ls_extinction_coef 0.00141(19)
_refine_ls_extinction_expression Fc^*^=kFc[1+0.001xFc^2^\l^3^/sin(2\q)]^-1/4^
_refine_ls_extinction_method SHELXL
_refine_ls_goodness_of_fit_ref 1.045
_refine_ls_hydrogen_treatment constr
_refine_ls_matrix_type full
_refine_ls_number_parameters 354
_refine_ls_number_reflns 5269
_refine_ls_number_restraints 0
_refine_ls_restrained_S_all 1.045
_refine_ls_R_factor_all 0.0486
_refine_ls_R_factor_gt 0.0460
_refine_ls_shift/su_max 0.001
_refine_ls_shift/su_mean 0.000
_refine_ls_structure_factor_coef Fsqd
_refine_ls_weighting_details 'w=1/[\s^2^(Fo^2^)+(0.0648P)^2^+0.7183P] where P=(Fo^2^+2Fc^2^)/3'
_refine_ls_weighting_scheme calc
_refine_ls_wR_factor_gt 0.1244
_refine_ls_wR_factor_ref 0.1273
_reflns_Friedel_coverage 0.000
_reflns_number_gt 4877
_reflns_number_total 5269
_reflns_threshold_expression 'I > 2\s(I)'
_cod_data_source_file c7cc08306h2.cif
_cod_data_source_block shelxl
_cod_database_code 7120846
_shelx_space_group_comment
;
The symmetry employed for this shelxl refinement is uniquely defined
by the following loop, which should always be used as a source of
symmetry information in preference to the above space-group names.
They are only intended as comments.
;
_shelx_estimated_absorpt_t_min 0.849
_shelx_estimated_absorpt_t_max 0.889
_shelxl_version_number 2013-4

loop_
_space_group_symop_operation_xyz
'x, y, z'
'-x+1/2, y+1/2, -z+1/2'
'-x, -y, -z'
'x-1/2, -y-1/2, z-1/2'

loop_
_atom_site_label
_atom_site_type_symbol
_atom_site_fract_x
_atom_site_fract_y
_atom_site_fract_z
_atom_site_U_iso_or_equiv
_atom_site_adp_type
_atom_site_occupancy
_atom_site_site_symmetry_order
_atom_site_calc_flag
_atom_site_refinement_flags_posn
_atom_site_refinement_flags_adp
_atom_site_refinement_flags_occupancy
_atom_site_disorder_assembly
_atom_site_disorder_group
O6 O 0.14931(10) 0.50620(4) 0.73371(10) 0.0487(3) Uani 1 1 d . . . . .
O4 O 0.22974(12) 0.39254(5) 0.84394(12) 0.0612(3) Uani 1 1 d . . . . .
O1 O 0.35442(12) 0.40105(5) 0.45352(10) 0.0617(3) Uani 1 1 d . . . . .
N2 N 0.52271(11) 0.44551(5) 0.72149(11) 0.0426(3) Uani 1 1 d . . . . .
O5 O 0.31145(12) 0.55893(5) 0.87184(13) 0.0691(4) Uani 1 1 d . . . . .
N1 N 0.41551(12) 0.31716(5) 0.56606(12) 0.0508(3) Uani 1 1 d . . . . .
O3 O 0.14829(14) 0.35594(6) 0.64596(14) 0.0790(4) Uani 1 1 d . . . . .
C10 C 0.35710(13) 0.47952(5) 0.76971(12) 0.0389(3) Uani 1 1 d . . . . .
C9 C 0.30221(12) 0.42896(5) 0.68745(12) 0.0387(3) Uani 1 1 d . . . . .
H9 H 0.2525 0.4418 0.5989 0.046 Uiso 1 1 calc R U . . .
C11 C 0.48166(13) 0.48696(5) 0.78294(13) 0.0404(3) Uani 1 1 d . . . . .
C12 C 0.27535(14) 0.51925(5) 0.80041(13) 0.0434(3) Uani 1 1 d . . . . .
C6 C 0.47266(13) 0.34934(5) 0.77446(13) 0.0415(3) Uani 1 1 d . . . . .
C24 C 0.69050(13) 0.40009(6) 0.65998(15) 0.0471(3) Uani 1 1 d . . . . .
C7 C 0.42786(13) 0.39948(5) 0.68850(12) 0.0394(3) Uani 1 1 d . . . . .
C8 C 0.39593(13) 0.37496(6) 0.55278(14) 0.0460(3) Uani 1 1 d . . . . .
C30 C 0.21705(14) 0.38897(6) 0.72227(15) 0.0481(3) Uani 1 1 d . . . . .
C1 C 0.46182(14) 0.30210(6) 0.70014(15) 0.0472(3) Uani 1 1 d . . . . .
O2 O 0.4156(2) 0.23070(6) 0.48860(16) 0.1066(6) Uani 1 1 d . . . . .
C5 C 0.52138(14) 0.34609(6) 0.90760(14) 0.0473(3) Uani 1 1 d . . . . .
H5 H 0.5300 0.3781 0.9566 0.057 Uiso 1 1 calc R U . . .
C23 C 0.66163(14) 0.43231(7) 0.76073(16) 0.0527(4) Uani 1 1 d . . . . .
H23A H 0.6905 0.4108 0.8401 0.063 Uiso 1 1 calc R U . . .
H23B H 0.7111 0.4667 0.7787 0.063 Uiso 1 1 calc R U . . .
C16 C 0.57000(16) 0.53453(6) 0.84424(17) 0.0558(4) Uani 1 1 d . . . . .
H16A H 0.6426 0.5216 0.9187 0.084 Uiso 1 1 calc R U . . .
H16B H 0.5231 0.5622 0.8703 0.084 Uiso 1 1 calc R U . . .
H16C H 0.6012 0.5504 0.7832 0.084 Uiso 1 1 calc R U . . .
C17 C 0.04114(15) 0.53766(7) 0.74457(16) 0.0529(4) Uani 1 1 d . . . . .
C4 C 0.55767(17) 0.29485(6) 0.96855(16) 0.0559(4) Uani 1 1 d . . . . .
C29 C 0.65567(16) 0.42020(7) 0.53505(17) 0.0574(4) Uani 1 1 d . . . . .
H29 H 0.6103 0.4535 0.5116 0.069 Uiso 1 1 calc R U . . .
C2 C 0.49585(18) 0.25057(6) 0.75840(19) 0.0638(5) Uani 1 1 d . . . . .
H2 H 0.4874 0.2186 0.7092 0.077 Uiso 1 1 calc R U . . .
C25 C 0.75865(18) 0.35071(7) 0.69248(18) 0.0623(4) Uani 1 1 d . . . . .
H25 H 0.7824 0.3363 0.7754 0.075 Uiso 1 1 calc R U . . .
C28 C 0.68752(19) 0.39139(8) 0.44556(18) 0.0674(5) Uani 1 1 d . . . . .
H28 H 0.6623 0.4050 0.3618 0.081 Uiso 1 1 calc R U . . .
C3 C 0.54285(19) 0.24805(7) 0.89193(19) 0.0656(5) Uani 1 1 d . . . . .
H3 H 0.5654 0.2136 0.9320 0.079 Uiso 1 1 calc R U . . .
C13 C 0.3976(2) 0.27935(8) 0.46528(19) 0.0717(5) Uani 1 1 d . . . . .
C27 C 0.7562(2) 0.34273(9) 0.4794(2) 0.0769(6) Uani 1 1 d . . . . .
H27 H 0.7786 0.3235 0.4191 0.092 Uiso 1 1 calc R U . . .
C15 C 0.6128(2) 0.29084(8) 1.11433(19) 0.0798(6) Uani 1 1 d . . . . .
H15A H 0.5881 0.3232 1.1495 0.120 Uiso 1 1 calc R U . . .
H15B H 0.7061 0.2886 1.1464 0.120 Uiso 1 1 calc R U . . .
H15C H 0.5791 0.2582 1.1397 0.120 Uiso 1 1 calc R U . . .
C26 C 0.7917(2) 0.32263(9) 0.6020(2) 0.0807(6) Uani 1 1 d . . . . .
H26 H 0.8387 0.2896 0.6251 0.097 Uiso 1 1 calc R U . . .
C19 C -0.07599(18) 0.50442(9) 0.6578(2) 0.0828(6) Uani 1 1 d . . . . .
H19A H -0.0775 0.5034 0.5717 0.124 Uiso 1 1 calc R U . . .
H19B H -0.1544 0.5216 0.6562 0.124 Uiso 1 1 calc R U . . .
H19C H -0.0702 0.4672 0.6905 0.124 Uiso 1 1 calc R U . . .
C20 C 0.0356(2) 0.59482(8) 0.6891(3) 0.0896(7) Uani 1 1 d . . . . .
H20A H 0.1064 0.6168 0.7468 0.134 Uiso 1 1 calc R U . . .
H20B H -0.0457 0.6121 0.6782 0.134 Uiso 1 1 calc R U . . .
H20C H 0.0427 0.5922 0.6067 0.134 Uiso 1 1 calc R U . . .
C18 C 0.0519(3) 0.53714(16) 0.8815(2) 0.1197(11) Uani 1 1 d . . . . .
H18A H 0.0670 0.4998 0.9142 0.180 Uiso 1 1 calc R U . . .
H18B H -0.0275 0.5509 0.8850 0.180 Uiso 1 1 calc R U . . .
H18C H 0.1233 0.5604 0.9333 0.180 Uiso 1 1 calc R U . . .
C14 C 0.3562(4) 0.30193(11) 0.3317(2) 0.1163(10) Uani 1 1 d . . . . .
H14A H 0.2747 0.3211 0.3089 0.174 Uiso 1 1 calc R U . . .
H14B H 0.3460 0.2719 0.2721 0.174 Uiso 1 1 calc R U . . .
H14C H 0.4212 0.3273 0.3279 0.174 Uiso 1 1 calc R U . . .
C21 C 0.1524(3) 0.35323(12) 0.8827(3) 0.1038(9) Uani 0.633(4) 1 d . . P A 2
H21A H 0.0611 0.3633 0.8416 0.125 Uiso 0.633(4) 1 calc R U P A 2
H21B H 0.1627 0.3164 0.8530 0.125 Uiso 0.633(4) 1 calc R U P A 2
C22 C 0.1880(6) 0.3522(2) 1.0126(4) 0.1249(18) Uani 0.633(4) 1 d . . P A 2
H22A H 0.1347 0.3260 1.0341 0.187 Uiso 0.633(4) 1 calc R U P A 2
H22B H 0.1766 0.3885 1.0421 0.187 Uiso 0.633(4) 1 calc R U P A 2
H22C H 0.2779 0.3414 1.0536 0.187 Uiso 0.633(4) 1 calc R U P A 2
C21' C 0.1524(3) 0.35323(12) 0.8827(3) 0.1038(9) Uani 0.367(4) 1 d . . P A 1
H21C H 0.1097 0.3732 0.9303 0.125 Uiso 0.367(4) 1 calc R U P A 1
H21D H 0.0848 0.3383 0.8053 0.125 Uiso 0.367(4) 1 calc R U P A 1
C22' C 0.2179(10) 0.3118(4) 0.9537(8) 0.1249(18) Uani 0.367(4) 1 d . . P A 1
H22D H 0.1595 0.2880 0.9743 0.187 Uiso 0.367(4) 1 calc R U P A 1
H22E H 0.2833 0.3260 1.0322 0.187 Uiso 0.367(4) 1 calc R U P A 1
H22F H 0.2589 0.2911 0.9069 0.187 Uiso 0.367(4) 1 calc R U P A 1

loop_
_atom_site_aniso_label
_atom_site_aniso_U_11
_atom_site_aniso_U_22
_atom_site_aniso_U_33
_atom_site_aniso_U_23
_atom_site_aniso_U_13
_atom_site_aniso_U_12
O6 0.0434(5) 0.0427(5) 0.0589(6) -0.0032(4) 0.0187(4) 0.0049(4)
O4 0.0677(7) 0.0570(6) 0.0638(7) 0.0062(5) 0.0309(6) -0.0126(5)
O1 0.0662(7) 0.0726(7) 0.0411(6) -0.0009(5) 0.0151(5) 0.0089(6)
N2 0.0380(6) 0.0404(6) 0.0474(6) -0.0033(5) 0.0145(5) -0.0021(4)
O5 0.0607(7) 0.0586(7) 0.0809(8) -0.0320(6) 0.0200(6) -0.0003(5)
N1 0.0524(7) 0.0484(7) 0.0497(7) -0.0158(5) 0.0178(5) -0.0028(5)
O3 0.0717(8) 0.0677(8) 0.0900(10) -0.0222(7) 0.0234(7) -0.0323(7)
C10 0.0429(7) 0.0319(6) 0.0391(7) -0.0004(5) 0.0128(5) -0.0009(5)
C9 0.0388(7) 0.0345(6) 0.0384(6) -0.0017(5) 0.0104(5) 0.0010(5)
C11 0.0444(7) 0.0343(6) 0.0389(7) 0.0009(5) 0.0123(5) -0.0015(5)
C12 0.0474(7) 0.0368(7) 0.0443(7) -0.0003(5) 0.0161(6) 0.0011(5)
C6 0.0394(7) 0.0349(6) 0.0462(7) -0.0038(5) 0.0125(6) 0.0018(5)
C24 0.0384(7) 0.0496(8) 0.0545(8) 0.0049(6) 0.0195(6) -0.0003(6)
C7 0.0387(6) 0.0366(6) 0.0392(7) -0.0038(5) 0.0113(5) -0.0003(5)
C8 0.0407(7) 0.0522(8) 0.0425(8) -0.0071(6) 0.0134(6) 0.0002(6)
C30 0.0421(7) 0.0382(7) 0.0607(9) -0.0028(6) 0.0165(6) -0.0021(6)
C1 0.0442(7) 0.0398(7) 0.0537(8) -0.0096(6) 0.0150(6) -0.0005(6)
O2 0.1519(17) 0.0643(9) 0.0916(11) -0.0360(8) 0.0345(11) 0.0089(9)
C5 0.0504(8) 0.0394(7) 0.0466(8) -0.0023(6) 0.0128(6) 0.0024(6)
C23 0.0379(7) 0.0607(9) 0.0560(9) -0.0043(7) 0.0147(6) -0.0013(6)
C16 0.0521(8) 0.0437(8) 0.0664(10) -0.0089(7) 0.0174(7) -0.0108(6)
C17 0.0503(8) 0.0517(8) 0.0633(9) 0.0083(7) 0.0293(7) 0.0119(6)
C4 0.0575(9) 0.0457(8) 0.0574(9) 0.0070(7) 0.0147(7) 0.0040(7)
C29 0.0537(9) 0.0560(9) 0.0637(10) 0.0154(7) 0.0242(7) 0.0070(7)
C2 0.0723(11) 0.0352(7) 0.0779(12) -0.0097(7) 0.0227(9) 0.0026(7)
C25 0.0691(10) 0.0612(10) 0.0613(10) 0.0179(8) 0.0306(8) 0.0151(8)
C28 0.0727(11) 0.0787(12) 0.0587(10) 0.0153(9) 0.0343(9) 0.0053(9)
C3 0.0746(11) 0.0371(7) 0.0759(12) 0.0068(7) 0.0195(9) 0.0065(7)
C13 0.0815(13) 0.0670(12) 0.0672(11) -0.0312(9) 0.0295(10) -0.0092(9)
C27 0.0953(15) 0.0779(12) 0.0755(13) 0.0064(10) 0.0528(11) 0.0166(11)
C15 0.0982(15) 0.0647(11) 0.0605(11) 0.0181(9) 0.0135(10) 0.0088(10)
C26 0.1039(16) 0.0653(11) 0.0876(14) 0.0183(10) 0.0535(12) 0.0338(11)
C19 0.0486(10) 0.0776(13) 0.1180(18) 0.0077(12) 0.0279(11) 0.0054(9)
C20 0.0724(13) 0.0529(10) 0.144(2) 0.0217(12) 0.0425(13) 0.0174(9)
C18 0.0984(18) 0.205(3) 0.0759(15) 0.0145(18) 0.0554(14) 0.044(2)
C14 0.197(3) 0.0954(17) 0.0669(14) -0.0378(13) 0.0634(17) -0.0294(19)
C21 0.1031(18) 0.1090(19) 0.1053(19) 0.0316(15) 0.0473(15) -0.0352(15)
C22 0.160(4) 0.137(4) 0.090(3) 0.005(2) 0.062(3) -0.068(3)
C21' 0.1031(18) 0.1090(19) 0.1053(19) 0.0316(15) 0.0473(15) -0.0352(15)
C22' 0.160(4) 0.137(4) 0.090(3) 0.005(2) 0.062(3) -0.068(3)

loop_
_atom_type_symbol
_atom_type_description
_atom_type_scat_dispersion_real
_atom_type_scat_dispersion_imag
_atom_type_scat_source
C C 0.0181 0.0091 'International Tables Vol C Tables 4.2.6.8 and 6.1.1.4'
H H 0.0000 0.0000 'International Tables Vol C Tables 4.2.6.8 and 6.1.1.4'
N N 0.0311 0.0180 'International Tables Vol C Tables 4.2.6.8 and 6.1.1.4'
O O 0.0492 0.0322 'International Tables Vol C Tables 4.2.6.8 and 6.1.1.4'

loop_
_geom_angle_atom_site_label_1
_geom_angle_atom_site_label_2
_geom_angle_atom_site_label_3
_geom_angle
C12 O6 C17 123.06(11)
C30 O4 C21 115.46(16)
C11 N2 C23 121.27(11)
C11 N2 C7 108.79(11)
C23 N2 C7 118.71(11)
C13 N1 C8 126.00(15)
C13 N1 C1 124.18(14)
C8 N1 C1 109.79(11)
C11 C10 C12 126.88(12)
C11 C10 C9 109.22(11)
C12 C10 C9 122.38(12)
C10 C9 C30 120.23(12)
C10 C9 C7 102.34(10)
C30 C9 C7 111.11(10)
C10 C9 H9 107.5
C30 C9 H9 107.5
C7 C9 H9 107.5
C10 C11 N2 111.97(11)
C10 C11 C16 128.18(13)
N2 C11 C16 119.67(13)
O5 C12 O6 123.91(13)
O5 C12 C10 126.85(14)
O6 C12 C10 109.22(11)
C5 C6 C1 120.71(13)
C5 C6 C7 129.27(12)
C1 C6 C7 110.01(12)
C25 C24 C29 118.38(15)
C25 C24 C23 120.08(14)
C29 C24 C23 121.47(14)
N2 C7 C6 114.55(11)
N2 C7 C8 113.74(11)
C6 C7 C8 102.62(10)
N2 C7 C9 102.25(10)
C6 C7 C9 116.15(11)
C8 C7 C9 107.77(10)
O1 C8 N1 127.00(13)
O1 C8 C7 124.98(13)
N1 C8 C7 107.90(12)
O3 C30 O4 124.24(15)
O3 C30 C9 121.95(15)
O4 C30 C9 113.76(12)
C2 C1 C6 120.42(14)
C2 C1 N1 129.97(14)
C6 C1 N1 109.60(12)
C6 C5 C4 119.95(13)
C6 C5 H5 120.0
C4 C5 H5 120.0
N2 C23 C24 113.24(12)
N2 C23 H23A 108.9
C24 C23 H23A 108.9
N2 C23 H23B 108.9
C24 C23 H23B 108.9
H23A C23 H23B 107.7
C11 C16 H16A 109.5
C11 C16 H16B 109.5
H16A C16 H16B 109.5
C11 C16 H16C 109.5
H16A C16 H16C 109.5
H16B C16 H16C 109.5
O6 C17 C18 109.98(15)
O6 C17 C20 109.88(14)
C18 C17 C20 114.1(2)
O6 C17 C19 101.72(13)
C18 C17 C19 111.1(2)
C20 C17 C19 109.32(17)
C3 C4 C5 118.23(15)
C3 C4 C15 121.31(15)
C5 C4 C15 120.46(15)
C28 C29 C24 120.79(16)
C28 C29 H29 119.6
C24 C29 H29 119.6
C3 C2 C1 118.01(15)
C3 C2 H2 121.0
C1 C2 H2 121.0
C24 C25 C26 120.16(16)
C24 C25 H25 119.9
C26 C25 H25 119.9
C27 C28 C29 120.26(17)
C27 C28 H28 119.9
C29 C28 H28 119.9
C2 C3 C4 122.65(15)
C2 C3 H3 118.7
C4 C3 H3 118.7
O2 C13 N1 119.83(19)
O2 C13 C14 122.39(17)
N1 C13 C14 117.77(18)
C26 C27 C28 119.57(18)
C26 C27 H27 120.2
C28 C27 H27 120.2
C4 C15 H15A 109.5
C4 C15 H15B 109.5
H15A C15 H15B 109.5
C4 C15 H15C 109.5
H15A C15 H15C 109.5
H15B C15 H15C 109.5
C27 C26 C25 120.83(17)
C27 C26 H26 119.6
C25 C26 H26 119.6
C17 C19 H19A 109.5
C17 C19 H19B 109.5
H19A C19 H19B 109.5
C17 C19 H19C 109.5
H19A C19 H19C 109.5
H19B C19 H19C 109.5
C17 C20 H20A 109.5
C17 C20 H20B 109.5
H20A C20 H20B 109.5
C17 C20 H20C 109.5
H20A C20 H20C 109.5
H20B C20 H20C 109.5
C17 C18 H18A 109.5
C17 C18 H18B 109.5
H18A C18 H18B 109.5
C17 C18 H18C 109.5
H18A C18 H18C 109.5
H18B C18 H18C 109.5
C13 C14 H14A 109.5
C13 C14 H14B 109.5
H14A C14 H14B 109.5
C13 C14 H14C 109.5
H14A C14 H14C 109.5
H14B C14 H14C 109.5
C22 C21 O4 112.0(3)
C22 C21 H21A 109.2
O4 C21 H21A 109.2
C22 C21 H21B 109.2
O4 C21 H21B 109.2
H21A C21 H21B 107.9
C21 C22 H22A 109.5
C21 C22 H22B 109.5
H22A C22 H22B 109.5
C21 C22 H22C 109.5
H22A C22 H22C 109.5
H22B C22 H22C 109.5
H22D C22' H22E 109.5
H22D C22' H22F 109.5
H22E C22' H22F 109.5

loop_
_geom_bond_atom_site_label_1
_geom_bond_atom_site_label_2
_geom_bond_distance
O6 C12 1.3454(17)
O6 C17 1.4676(17)
O4 C30 1.320(2)
O4 C21 1.455(2)
O1 C8 1.2033(18)
N2 C11 1.3875(18)
N2 C23 1.4688(18)
N2 C7 1.4748(17)
O5 C12 1.2103(17)
N1 C13 1.404(2)
N1 C8 1.4065(19)
N1 C1 1.434(2)
O3 C30 1.2002(19)
C10 C11 1.3483(19)
C10 C12 1.4513(19)
C10 C9 1.5053(17)
C9 C30 1.5058(19)
C9 C7 1.5649(18)
C9 H9 0.9800
C11 C16 1.4912(19)
C6 C5 1.379(2)
C6 C1 1.3871(18)
C6 C7 1.5033(18)
C24 C25 1.380(2)
C24 C29 1.388(2)
C24 C23 1.506(2)
C7 C8 1.5405(19)
C1 C2 1.384(2)
O2 C13 1.199(3)
C5 C4 1.391(2)
C5 H5 0.9300
C23 H23A 0.9700
C23 H23B 0.9700
C16 H16A 0.9600
C16 H16B 0.9600
C16 H16C 0.9600
C17 C18 1.494(3)
C17 C20 1.501(2)
C17 C19 1.516(3)
C4 C3 1.387(2)
C4 C15 1.510(3)
C29 C28 1.376(3)
C29 H29 0.9300
C2 C3 1.383(3)
C2 H2 0.9300
C25 C26 1.384(3)
C25 H25 0.9300
C28 C27 1.369(3)
C28 H28 0.9300
C3 H3 0.9300
C13 C14 1.489(3)
C27 C26 1.364(3)
C27 H27 0.9300
C15 H15A 0.9600
C15 H15B 0.9600
C15 H15C 0.9600
C26 H26 0.9300
C19 H19A 0.9600
C19 H19B 0.9600
C19 H19C 0.9600
C20 H20A 0.9600
C20 H20B 0.9600
C20 H20C 0.9600
C18 H18A 0.9600
C18 H18B 0.9600
C18 H18C 0.9600
C14 H14A 0.9600
C14 H14B 0.9600
C14 H14C 0.9600
C21 C22 1.354(5)
C21 H21A 0.9700
C21 H21B 0.9700
C22 H22A 0.9600
C22 H22B 0.9600
C22 H22C 0.9600
C22' H22D 0.9600
C22' H22E 0.9600
C22' H22F 0.9600

loop_
_geom_torsion_atom_site_label_1
_geom_torsion_atom_site_label_2
_geom_torsion_atom_site_label_3
_geom_torsion_atom_site_label_4
_geom_torsion
C11 C10 C9 C30 138.99(13)
C12 C10 C9 C30 -54.15(18)
C11 C10 C9 C7 15.34(14)
C12 C10 C9 C7 -177.81(12)
C12 C10 C11 N2 -168.06(12)
C9 C10 C11 N2 -1.96(15)
C12 C10 C11 C16 7.0(2)
C9 C10 C11 C16 173.14(14)
C23 N2 C11 C10 -156.77(13)
C7 N2 C11 C10 -13.60(15)
C23 N2 C11 C16 27.67(19)
C7 N2 C11 C16 170.84(12)
C17 O6 C12 O5 -2.6(2)
C17 O6 C12 C10 178.88(12)
C11 C10 C12 O5 -20.5(2)
C9 C10 C12 O5 175.08(15)
C11 C10 C12 O6 157.97(13)
C9 C10 C12 O6 -6.46(18)
C11 N2 C7 C6 -104.46(13)
C23 N2 C7 C6 39.80(17)
C11 N2 C7 C8 137.95(11)
C23 N2 C7 C8 -77.80(15)
C11 N2 C7 C9 22.05(13)
C23 N2 C7 C9 166.30(12)
C5 C6 C7 N2 52.0(2)
C1 C6 C7 N2 -126.65(13)
C5 C6 C7 C8 175.79(14)
C1 C6 C7 C8 -2.89(15)
C5 C6 C7 C9 -66.94(19)
C1 C6 C7 C9 114.39(13)
C10 C9 C7 N2 -21.84(12)
C30 C9 C7 N2 -151.39(11)
C10 C9 C7 C6 103.63(12)
C30 C9 C7 C6 -25.92(15)
C10 C9 C7 C8 -141.98(11)
C30 C9 C7 C8 88.46(13)
C13 N1 C8 O1 4.3(3)
C1 N1 C8 O1 -177.87(15)
C13 N1 C8 C7 -179.73(15)
C1 N1 C8 C7 -1.88(15)
N2 C7 C8 O1 -56.76(18)
C6 C7 C8 O1 178.93(14)
C9 C7 C8 O1 55.84(18)
N2 C7 C8 N1 127.15(12)
C6 C7 C8 N1 2.84(14)
C9 C7 C8 N1 -120.24(12)
C21 O4 C30 O3 -0.5(3)
C21 O4 C30 C9 -177.94(17)
C10 C9 C30 O3 162.73(14)
C7 C9 C30 O3 -77.93(18)
C10 C9 C30 O4 -19.77(18)
C7 C9 C30 O4 99.57(14)
C5 C6 C1 C2 2.1(2)
C7 C6 C1 C2 -179.08(14)
C5 C6 C1 N1 -176.88(13)
C7 C6 C1 N1 1.92(16)
C13 N1 C1 C2 -1.0(3)
C8 N1 C1 C2 -178.85(16)
C13 N1 C1 C6 177.92(15)
C8 N1 C1 C6 0.02(16)
C1 C6 C5 C4 -1.4(2)
C7 C6 C5 C4 -179.91(14)
C11 N2 C23 C24 -161.99(12)
C7 N2 C23 C24 58.33(17)
C25 C24 C23 N2 -126.61(16)
C29 C24 C23 N2 56.62(19)
C12 O6 C17 C18 -59.1(2)
C12 O6 C17 C20 67.4(2)
C12 O6 C17 C19 -176.89(14)
C6 C5 C4 C3 -0.2(2)
C6 C5 C4 C15 179.21(17)
C25 C24 C29 C28 0.4(2)
C23 C24 C29 C28 177.28(16)
C6 C1 C2 C3 -1.2(3)
N1 C1 C2 C3 177.56(16)
C29 C24 C25 C26 0.5(3)
C23 C24 C25 C26 -176.35(18)
C24 C29 C28 C27 -1.1(3)
C1 C2 C3 C4 -0.4(3)
C5 C4 C3 C2 1.1(3)
C15 C4 C3 C2 -178.30(19)
C8 N1 C13 O2 -178.85(19)
C1 N1 C13 O2 3.6(3)
C8 N1 C13 C14 1.1(3)
C1 N1 C13 C14 -176.5(2)
C29 C28 C27 C26 0.7(3)
C28 C27 C26 C25 0.2(4)
C24 C25 C26 C27 -0.9(3)
C30 O4 C21 C22 168.5(4)
